data_4077535
loop_
_publ_author_name
'Baar, Cliff R.'
'Jennings, Michael C.'
'Vittal, Jagadese J.'
'Puddephatt, Richard J.'

_publ_section_title
;
 Activation of Imines by Platinum(II) To Give Aminoalkyl
 Complexes:&#x00A0; Scope and Limitations of the Reaction
;
_journal_issue 20
_journal_name_full Organometallics
_journal_page_first 4150
_journal_paper_doi 10.1021/om000401n
_journal_volume 19
_journal_year 2000
_chemical_formula_sum 'C18 H28 Cl2 N4 O Pt'
_chemical_formula_weight 582.43
_chemical_name_systematic
; 
 ? 
;
_space_group_IT_number 14
_symmetry_cell_setting monoclinic
_symmetry_space_group_name_Hall '-P 2ybc'
_symmetry_space_group_name_H-M 'P 1 21/c 1'
_atom_sites_solution_hydrogens geom
_atom_sites_solution_primary direct
_atom_sites_solution_secondary difmap
_audit_creation_method SHELXL-97
_cell_angle_alpha 90.00
_cell_angle_beta 98.409(3)
_cell_angle_gamma 90.00
_cell_formula_units_Z 4
_cell_length_a 9.0613(3)
_cell_length_b 21.6400(10)
_cell_length_c 11.0531(5)
_cell_measurement_temperature 150(2)
_cell_volume 2144.06(16)
_computing_cell_refinement 'Nonius DENZO'
_computing_data_collection 'Nonius COLLECT'
_computing_data_reduction 'Nonius DENZO'
_computing_molecular_graphics 'Bruker SHELXTL'
_computing_publication_material 'Bruker SHELXTL'
_computing_structure_refinement 'SHELXL-97 (Sheldrick, 1997)'
_computing_structure_solution 'SHELXS-97 (Sheldrick, 1990)'
_diffrn_ambient_temperature 150(2)
_diffrn_measured_fraction_theta_full 0.993
_diffrn_measured_fraction_theta_max 0.993
_diffrn_measurement_device_type 'Nonius Kappa CCD'
_diffrn_measurement_method 'phi/omega scans'
_diffrn_radiation_monochromator graphite
_diffrn_radiation_source 'fine-focus sealed tube'
_diffrn_radiation_type MoK\a
_diffrn_radiation_wavelength 0.71073
_diffrn_reflns_av_R_equivalents 0.0790
_diffrn_reflns_av_sigmaI/netI 0.0412
_diffrn_reflns_limit_h_max 11
_diffrn_reflns_limit_h_min 0
_diffrn_reflns_limit_k_max 28
_diffrn_reflns_limit_k_min 0
_diffrn_reflns_limit_l_max 14
_diffrn_reflns_limit_l_min -14
_diffrn_reflns_number 19522
_diffrn_reflns_theta_full 27.52
_diffrn_reflns_theta_max 27.52
_diffrn_reflns_theta_min 2.65
_exptl_absorpt_coefficient_mu 6.808
_exptl_absorpt_correction_T_max 0.4088
_exptl_absorpt_correction_T_min 0.2919
_exptl_absorpt_correction_type integration
_exptl_crystal_colour orange
_exptl_crystal_density_diffrn 1.804
_exptl_crystal_density_method 'not measured'
_exptl_crystal_description shoebox
_exptl_crystal_F_000 1136
_exptl_crystal_size_max 0.24
_exptl_crystal_size_mid 0.23
_exptl_crystal_size_min 0.16
_refine_diff_density_max 1.654
_refine_diff_density_min -2.371
_refine_diff_density_rms 0.176
_refine_ls_extinction_method none
_refine_ls_goodness_of_fit_ref 1.072
_refine_ls_hydrogen_treatment mixed
_refine_ls_matrix_type full
_refine_ls_number_parameters 235
_refine_ls_number_reflns 4903
_refine_ls_number_restraints 0
_refine_ls_restrained_S_all 1.072
_refine_ls_R_factor_all 0.0505
_refine_ls_R_factor_gt 0.0380
_refine_ls_shift/su_max 0.015
_refine_ls_shift/su_mean 0.002
_refine_ls_structure_factor_coef Fsqd
_refine_ls_weighting_details 'calc w=1/[\s^2^(Fo^2^)+(0.0585P)^2^+2.6233P] where P=(Fo^2^+2Fc^2^)/3'
_refine_ls_weighting_scheme calc
_refine_ls_wR_factor_gt 0.0930
_refine_ls_wR_factor_ref 0.1012
_reflns_number_gt 4052
_reflns_number_total 4903
_reflns_threshold_expression >2sigma(I)
_cod_data_source_file om000401n.cif
_cod_data_source_block complex14a
_cod_depositor_comments
;
The following automatic conversions were performed:

'_symmetry_cell_setting' value 'Monoclinic' changed to 'monoclinic'
according to /home/saulius/struct/CIF-dictionaries/cif_core.dic
dictionary named 'cif_core.dic' version 2.4.2 from 2011-04-26.

Automatic conversion script
Id: cif_fix_values 1715 2011-07-08 13:25:40Z adriana 
;
_cod_original_sg_symbol_H-M P2(1)/c
_cod_database_code 4077535

loop_
_symmetry_equiv_pos_as_xyz
'x, y, z'
'-x, y+1/2, -z+1/2'
'-x, -y, -z'
'x, -y-1/2, z-1/2'

loop_
_atom_site_label
_atom_site_type_symbol
_atom_site_fract_x
_atom_site_fract_y
_atom_site_fract_z
_atom_site_U_iso_or_equiv
_atom_site_adp_type
_atom_site_occupancy
_atom_site_symmetry_multiplicity
_atom_site_calc_flag
_atom_site_refinement_flags
Pt Pt 0.26811(2) 0.386671(8) 0.969929(17) 0.02726(9) Uani 1 1 d .
N1 N 0.2404(6) 0.4520(2) 0.8243(4) 0.0368(10) Uani 1 1 d .
C2 C 0.3425(7) 0.4889(3) 0.7862(6) 0.0402(13) Uani 1 1 d .
H2A H 0.4436 0.4853 0.8230 0.048 Uiso 1 1 calc R
C3 C 0.3049(8) 0.5325(3) 0.6937(6) 0.0463(15) Uani 1 1 d .
H3A H 0.3801 0.5577 0.6675 0.056 Uiso 1 1 calc R
C4 C 0.1604(9) 0.5388(3) 0.6414(6) 0.0508(16) Uani 1 1 d .
H4A H 0.1333 0.5687 0.5792 0.061 Uiso 1 1 calc R
C5 C 0.0523(8) 0.5007(3) 0.6803(6) 0.0457(15) Uani 1 1 d .
H5A H -0.0491 0.5039 0.6438 0.055 Uiso 1 1 calc R
C6 C 0.0941(6) 0.4584(3) 0.7724(5) 0.0363(12) Uani 1 1 d .
C7 C -0.0123(7) 0.4192(3) 0.8221(5) 0.0371(12) Uani 1 1 d .
H7A H -0.1140 0.4187 0.7857 0.045 Uiso 1 1 calc R
N8 N 0.0316(5) 0.38535(19) 0.9150(5) 0.0317(10) Uani 1 1 d .
C9 C -0.0765(6) 0.3466(3) 0.9667(6) 0.0388(13) Uani 1 1 d .
H9A H -0.0465 0.3028 0.9629 0.047 Uiso 1 1 calc R
H9B H -0.1758 0.3513 0.9167 0.047 Uiso 1 1 calc R
C10 C -0.0878(6) 0.3635(3) 1.0996(6) 0.0392(13) Uani 1 1 d .
H10A H -0.0697 0.4085 1.1100 0.047 Uiso 1 1 calc R
H10B H -0.1913 0.3555 1.1142 0.047 Uiso 1 1 calc R
C11 C 0.0171(6) 0.3301(3) 1.1966(5) 0.0356(12) Uani 1 1 d .
H11A H -0.0159 0.3375 1.2769 0.043 Uiso 1 1 calc R
H11B H 0.0089 0.2852 1.1800 0.043 Uiso 1 1 calc R
N12 N 0.1784(5) 0.3485(2) 1.2053(4) 0.0316(9) Uani 1 1 d .
H12A H 0.2267 0.3370 1.2810 0.038 Uiso 1 1 calc R
H12B H 0.1833 0.3909 1.2009 0.038 Uiso 1 1 calc R
C13 C 0.2625(5) 0.3214(2) 1.1086(5) 0.0282(10) Uani 1 1 d .
H13A H 0.2062 0.2845 1.0723 0.034 Uiso 1 1 calc R
C14 C 0.4122(6) 0.3001(2) 1.1719(5) 0.0292(10) Uani 1 1 d .
C15 C 0.4889(6) 0.2530(3) 1.1210(6) 0.0397(13) Uani 1 1 d .
H15A H 0.4462 0.2330 1.0477 0.048 Uiso 1 1 calc R
C16 C 0.6286(7) 0.2362(3) 1.1799(6) 0.0442(14) Uani 1 1 d .
H16A H 0.6837 0.2046 1.1470 0.053 Uiso 1 1 calc R
C17 C 0.6870(7) 0.2656(3) 1.2863(6) 0.0452(15) Uani 1 1 d .
H17A H 0.7836 0.2554 1.3270 0.054 Uiso 1 1 calc R
C18 C 0.6028(6) 0.3103(3) 1.3330(6) 0.0421(14) Uani 1 1 d .
H18A H 0.6418 0.3295 1.4082 0.050 Uiso 1 1 calc R
N19 N 0.4673(5) 0.3280(2) 1.2764(4) 0.0344(10) Uani 1 1 d .
C20 C 0.4978(7) 0.3917(3) 1.0007(6) 0.0371(13) Uani 1 1 d .
H20A H 0.5399 0.3523 0.9788 0.056 Uiso 1 1 calc R
H20B H 0.5314 0.4005 1.0874 0.056 Uiso 1 1 calc R
H20C H 0.5312 0.4248 0.9506 0.056 Uiso 1 1 calc R
C21 C 0.2803(7) 0.3159(3) 0.8472(5) 0.0366(12) Uani 1 1 d .
H21A H 0.2466 0.3308 0.7640 0.055 Uiso 1 1 calc R
H21B H 0.2164 0.2817 0.8658 0.055 Uiso 1 1 calc R
H21C H 0.3836 0.3015 0.8534 0.055 Uiso 1 1 calc R
Cl Cl 0.25132(16) 0.47601(6) 1.11010(13) 0.0368(3) Uani 1 1 d .
Cl2 Cl 0.94547(16) 0.33192(7) 1.56718(14) 0.0430(3) Uani 1 1 d .
C31 C 0.3115(11) 0.3922(3) 1.5118(8) 0.062(2) Uani 1 1 d .
H31A H 0.2471 0.4287 1.5015 0.093 Uiso 1 1 calc R
H31B H 0.3991 0.3990 1.4710 0.093 Uiso 1 1 calc R
H31C H 0.3437 0.3847 1.5991 0.093 Uiso 1 1 calc R
O32 O 0.2315(5) 0.3403(2) 1.4596(4) 0.0505(11) Uani 1 1 d .
H32A H 0.1584 0.3336 1.4964 0.076 Uiso 1 1 calc R

loop_
_atom_site_aniso_label
_atom_site_aniso_U_11
_atom_site_aniso_U_22
_atom_site_aniso_U_33
_atom_site_aniso_U_23
_atom_site_aniso_U_13
_atom_site_aniso_U_12
Pt 0.03118(13) 0.01967(12) 0.03056(13) -0.00056(7) 0.00336(8) 0.00188(7)
N1 0.049(3) 0.028(2) 0.033(3) -0.0003(19) 0.004(2) 0.006(2)
C2 0.053(3) 0.028(3) 0.039(3) 0.001(2) 0.006(3) 0.001(3)
C3 0.074(4) 0.025(3) 0.039(3) 0.000(2) 0.009(3) -0.002(3)
C4 0.083(5) 0.029(3) 0.040(3) 0.000(3) 0.007(3) 0.011(3)
C5 0.063(4) 0.037(3) 0.035(3) -0.002(3) 0.000(3) 0.012(3)
C6 0.048(3) 0.025(3) 0.035(3) -0.003(2) 0.003(2) 0.006(2)
C7 0.043(3) 0.028(3) 0.039(3) -0.004(2) 0.000(2) 0.012(2)
N8 0.034(2) 0.023(2) 0.038(3) -0.0041(18) 0.0030(19) 0.0024(17)
C9 0.033(3) 0.033(3) 0.049(3) -0.003(3) -0.003(2) -0.001(2)
C10 0.033(3) 0.037(3) 0.049(4) -0.004(3) 0.010(2) 0.000(2)
C11 0.029(3) 0.035(3) 0.045(3) -0.003(2) 0.010(2) -0.004(2)
N12 0.030(2) 0.027(2) 0.038(2) -0.0041(19) 0.0064(18) -0.0001(17)
C13 0.026(2) 0.029(3) 0.030(3) -0.001(2) 0.0048(19) 0.0003(19)
C14 0.033(3) 0.022(2) 0.033(3) 0.008(2) 0.005(2) 0.004(2)
C15 0.039(3) 0.029(3) 0.052(4) 0.004(3) 0.010(2) 0.005(2)
C16 0.046(3) 0.033(3) 0.056(4) 0.010(3) 0.017(3) 0.005(3)
C17 0.033(3) 0.044(4) 0.057(4) 0.026(3) 0.002(3) 0.007(3)
C18 0.041(3) 0.045(4) 0.038(3) 0.017(3) -0.004(2) -0.007(3)
N19 0.034(2) 0.032(3) 0.037(3) 0.004(2) 0.0048(18) -0.0033(19)
C20 0.033(3) 0.033(3) 0.046(4) 0.004(2) 0.009(2) 0.002(2)
C21 0.054(3) 0.025(3) 0.030(3) -0.005(2) 0.005(2) 0.007(2)
Cl 0.0426(7) 0.0234(6) 0.0447(8) -0.0065(5) 0.0072(6) -0.0013(5)
Cl2 0.0436(8) 0.0390(8) 0.0460(8) 0.0057(6) 0.0049(6) -0.0039(6)
C31 0.088(6) 0.049(5) 0.050(4) -0.009(3) 0.015(4) 0.000(4)
O32 0.059(3) 0.053(3) 0.044(3) -0.010(2) 0.019(2) -0.004(2)

loop_
_atom_type_symbol
_atom_type_description
_atom_type_scat_dispersion_real
_atom_type_scat_dispersion_imag
_atom_type_scat_source
C C 0.0033 0.0016 'International Tables Vol C Tables 4.2.6.8 and 6.1.1.4'
H H 0.0000 0.0000 'International Tables Vol C Tables 4.2.6.8 and 6.1.1.4'
N N 0.0061 0.0033 'International Tables Vol C Tables 4.2.6.8 and 6.1.1.4'
Cl Cl 0.1484 0.1585 'International Tables Vol C Tables 4.2.6.8 and 6.1.1.4'
Pt Pt -1.7033 8.3905 'International Tables Vol C Tables 4.2.6.8 and 6.1.1.4'
O O 0.0106 0.0060 'International Tables Vol C Tables 4.2.6.8 and 6.1.1.4'

loop_
_geom_angle_atom_site_label_1
_geom_angle_atom_site_label_2
_geom_angle_atom_site_label_3
_geom_angle
C21 Pt C20 89.9(2)
C21 Pt C13 89.4(2)
C20 Pt C13 92.7(2)
C21 Pt N1 90.5(2)
C20 Pt N1 95.4(2)
C13 Pt N1 171.90(19)
C21 Pt N8 87.2(2)
C20 Pt N8 172.7(2)
C13 Pt N8 93.92(19)
N1 Pt N8 77.99(19)
C21 Pt Cl 177.22(17)
C20 Pt Cl 90.46(18)
C13 Pt Cl 93.32(15)
N1 Pt Cl 86.76(13)
N8 Pt Cl 92.13(12)
C2 N1 C6 118.6(5)
C2 N1 Pt 128.7(4)
C6 N1 Pt 112.5(4)
N1 C2 C3 121.9(6)
C4 C3 C2 119.7(6)
C3 C4 C5 119.1(6)
C6 C5 C4 119.3(6)
N1 C6 C5 121.3(6)
N1 C6 C7 116.0(5)
C5 C6 C7 122.7(6)
N8 C7 C6 119.6(5)
C7 N8 C9 119.6(5)
C7 N8 Pt 113.7(4)
C9 N8 Pt 126.5(4)
N8 C9 C10 112.3(5)
C11 C10 C9 116.3(5)
N12 C11 C10 115.0(5)
C11 N12 C13 115.8(4)
C14 C13 N12 107.6(4)
C14 C13 Pt 115.6(3)
N12 C13 Pt 108.9(3)
N19 C14 C15 122.2(5)
N19 C14 C13 117.4(5)
C15 C14 C13 120.3(5)
C16 C15 C14 118.5(6)
C17 C16 C15 119.5(6)
C16 C17 C18 118.7(5)
N19 C18 C17 122.8(6)
C14 N19 C18 118.2(5)

loop_
_geom_bond_atom_site_label_1
_geom_bond_atom_site_label_2
_geom_bond_distance
Pt C21 2.060(5)
Pt C20 2.062(6)
Pt C13 2.090(5)
Pt N1 2.130(5)
Pt N8 2.140(5)
Pt Cl 2.4961(13)
N1 C2 1.335(8)
N1 C6 1.372(7)
C2 C3 1.396(8)
C3 C4 1.359(10)
C4 C5 1.395(10)
C5 C6 1.381(8)
C6 C7 1.451(8)
C7 N8 1.276(7)
N8 C9 1.467(8)
C9 C10 1.531(9)
C10 C11 1.509(8)
C11 N12 1.505(6)
N12 C13 1.518(6)
C13 C14 1.506(7)
C14 N19 1.335(7)
C14 C15 1.396(8)
C15 C16 1.385(8)
C16 C17 1.374(9)
C17 C18 1.377(9)
C18 N19 1.349(7)
C31 O32 1.411(9)
